data_4020355
loop_
_publ_author_name
'Jean-Luc Pirat'
'J\'er\^ome Monbrun'
'David Virieux'
'Jean-No\"el Volle'
'Monique Tillard'
'Henri-Jean Cristau'

_publ_section_title
;
 Diastereoselective Addition of 2H-2-Oxo-1,4,2-oxazaphosphinanes
 to Aldehydes and Imines
;
_journal_name_full 'Journal of Organic Chemistry'
_journal_page_first 7035
_journal_page_last 7041
_journal_paper_doi 10.1021/jo050201r
_journal_volume 70
_journal_year 2005
_chemical_formula_sum 'C28 H30 N O5 P S'
_chemical_formula_weight 523.56
_space_group_IT_number 14
_symmetry_cell_setting monoclinic
_symmetry_space_group_name_Hall '-P 2ybc'
_symmetry_space_group_name_H-M 'P 1 21/c 1'
_cell_angle_alpha 90.00
_cell_angle_beta 102.35
_cell_angle_gamma 90.00
_cell_formula_units_Z 4
_cell_length_a 13.103
_cell_length_b 10.466
_cell_length_c 20.244
_cell_measurement_temperature 293(2)
_cell_volume 2711.9
_diffrn_ambient_temperature 293(2)
_exptl_crystal_density_diffrn 1.282
_cod_original_sg_symbol_H-M 'P 21/c'
_cod_database_code 4020355

loop_
_symmetry_equiv_pos_as_xyz
'x, y, z'
'-x, y+1/2, -z+1/2'
'-x, -y, -z'
'x, -y-1/2, z-1/2'

loop_
_atom_site_label
_atom_site_type_symbol
_atom_site_fract_x
_atom_site_fract_y
_atom_site_fract_z
_atom_site_U_iso_or_equiv
_atom_site_adp_type
_atom_site_occupancy
_atom_site_symmetry_multiplicity
_atom_site_calc_flag
_atom_site_refinement_flags
_atom_site_disorder_assembly
_atom_site_disorder_group
P P 0.13720(5) 0.63299(6) 0.03349(3) 0.03421(18) Uani 1 1 d . . .
O1 O 0.03221(13) 0.66604(17) -0.00531(10) 0.0445(5) Uani 1 1 d . . .
O2 O 0.14736(13) 0.60949(16) 0.11251(9) 0.0379(4) Uani 1 1 d . . .
C3 C 0.13616(19) 0.4773(2) 0.13283(13) 0.0370(6) Uani 1 1 d . . .
H3 H 0.0748 0.4406 0.1024 0.044 Uiso 1 1 calc R . .
C4 C 0.1176(2) 0.4747(3) 0.20318(14) 0.0465(7) Uani 1 1 d . . .
C5 C 0.1519(3) 0.5707(4) 0.24914(17) 0.0720(10) Uani 1 1 d . . .
H5 H 0.1840 0.6429 0.2362 0.086 Uiso 1 1 calc R . .
C6 C 0.1380(4) 0.5586(6) 0.3155(2) 0.1011(16) Uani 1 1 d . . .
H6 H 0.1613 0.6233 0.3466 0.121 Uiso 1 1 calc R . .
C7 C 0.0914(4) 0.4545(7) 0.3352(2) 0.1073(19) Uani 1 1 d . . .
H7 H 0.0830 0.4477 0.3795 0.129 Uiso 1 1 calc R . .
C8 C 0.0570(3) 0.3604(6) 0.2904(3) 0.0964(16) Uani 1 1 d . . .
H8 H 0.0251 0.2887 0.3040 0.116 Uiso 1 1 calc R . .
C9 C 0.0689(3) 0.3699(4) 0.22413(19) 0.0687(10) Uani 1 1 d . . .
H9 H 0.0439 0.3050 0.1935 0.082 Uiso 1 1 calc R . .
C10 C 0.23440(19) 0.3994(2) 0.12463(13) 0.0361(6) Uani 1 1 d . . .
H10 H 0.2115 0.3105 0.1173 0.043 Uiso 1 1 calc R . .
C11 C 0.3226(2) 0.3993(2) 0.18622(13) 0.0375(6) Uani 1 1 d . . .
C12 C 0.3396(2) 0.2944(3) 0.22808(15) 0.0508(7) Uani 1 1 d . . .
H12 H 0.2966 0.2233 0.2178 0.061 Uiso 1 1 calc R . .
C13 C 0.4195(3) 0.2929(3) 0.28517(16) 0.0639(9) Uani 1 1 d . . .
H13 H 0.4297 0.2211 0.3129 0.077 Uiso 1 1 calc R . .
C14 C 0.4833(3) 0.3966(4) 0.30080(16) 0.0684(10) Uani 1 1 d . . .
H14 H 0.5375 0.3956 0.3389 0.082 Uiso 1 1 calc R . .
C15 C 0.4670(3) 0.5018(4) 0.26007(16) 0.0660(9) Uani 1 1 d . . .
H15 H 0.5104 0.5725 0.2707 0.079 Uiso 1 1 calc R . .
C16 C 0.3869(2) 0.5046(3) 0.20327(14) 0.0493(7) Uani 1 1 d . . .
H16 H 0.3760 0.5774 0.1764 0.059 Uiso 1 1 calc R . .
N17 N 0.27448(16) 0.4368(2) 0.06475(10) 0.0376(5) Uani 1 1 d . . .
C18 C 0.1939(2) 0.4848(2) 0.00823(13) 0.0369(6) Uani 1 1 d . . .
H18 H 0.1379 0.4211 -0.0004 0.044 Uiso 1 1 calc R . .
C19 C 0.2319(2) 0.5006(3) -0.05670(13) 0.0437(7) Uani 1 1 d . . .
C20 C 0.1629(3) 0.4882(5) -0.11747(16) 0.0859(14) Uani 1 1 d . . .
H20 H 0.0934 0.4681 -0.1183 0.103 Uiso 1 1 calc R . .
C21 C 0.1951(4) 0.5049(6) -0.17754(18) 0.114(2) Uani 1 1 d . . .
H21 H 0.1469 0.4971 -0.2184 0.137 Uiso 1 1 calc R . .
C22 C 0.2965(4) 0.5326(5) -0.17760(19) 0.0962(16) Uani 1 1 d . . .
H22 H 0.3178 0.5432 -0.2182 0.115 Uiso 1 1 calc R . .
C23 C 0.3671(3) 0.5448(4) -0.11729(18) 0.0709(10) Uani 1 1 d . . .
H23 H 0.4366 0.5640 -0.1168 0.085 Uiso 1 1 calc R . .
C24 C 0.3349(3) 0.5285(3) -0.05740(15) 0.0542(8) Uani 1 1 d . . .
H24 H 0.3832 0.5365 -0.0167 0.065 Uiso 1 1 calc R . .
C25 C 0.23036(19) 0.7628(2) 0.03385(13) 0.0359(6) Uani 1 1 d . . .
H25 H 0.2374 0.7788 -0.0127 0.043 Uiso 1 1 calc R . .
C26 C 0.1931(2) 0.8819(2) 0.06141(14) 0.0396(6) Uani 1 1 d . . .
O27 O 0.14437(16) 0.96893(19) 0.01586(11) 0.0570(6) Uani 1 1 d . . .
C28 C 0.1137(3) 1.0664(3) 0.0536(2) 0.0681(10) Uani 1 1 d . . .
H28 H 0.0779 1.1395 0.0356 0.082 Uiso 1 1 calc R . .
C29 C 0.1420(3) 1.0411(3) 0.1180(2) 0.0694(10) Uani 1 1 d . . .
H29 H 0.1308 1.0921 0.1534 0.083 Uiso 1 1 calc R . .
C30 C 0.1932(3) 0.9211(3) 0.12373(17) 0.0645(9) Uani 1 1 d . . .
H30 H 0.2215 0.8780 0.1636 0.077 Uiso 1 1 calc R . .
O31 O 0.32790(13) 0.72159(18) 0.07247(9) 0.0442(5) Uani 1 1 d . . .
H31 H 0.3752 0.7579 0.0591 0.053 Uiso 1 1 calc R . .
S32 S 0.55250(7) 0.77785(9) 0.00020(5) 0.0695(3) Uani 1 1 d . . .
O33 O 0.46637(18) 0.8464(2) 0.02435(13) 0.0726(7) Uani 1 1 d . . .
C34 C 0.5569(4) 0.8469(4) -0.0779(2) 0.1136(18) Uani 1 1 d . . .
H341 H 0.4906 0.8359 -0.1085 0.136 Uiso 1 1 calc R . .
H342 H 0.6105 0.8063 -0.0962 0.136 Uiso 1 1 calc R . .
H343 H 0.5720 0.9364 -0.0718 0.136 Uiso 1 1 calc R . .
C35 C 0.6701(3) 0.8416(5) 0.0469(3) 0.1179(18) Uani 1 1 d . . .
H351 H 0.6808 0.8130 0.0930 0.142 Uiso 1 1 calc R . .
H352 H 0.6666 0.9332 0.0457 0.142 Uiso 1 1 calc R . .
H353 H 0.7271 0.8134 0.0277 0.142 Uiso 1 1 calc R . .
H17 H 0.3236 0.5085 0.0827 0.075(10) Uiso 1 1 d R . .

loop_
_atom_site_aniso_label
_atom_site_aniso_U_11
_atom_site_aniso_U_22
_atom_site_aniso_U_33
_atom_site_aniso_U_23
_atom_site_aniso_U_13
_atom_site_aniso_U_12
P 0.0311(4) 0.0319(3) 0.0369(4) -0.0024(3) 0.0012(3) 0.0001(3)
O1 0.0326(10) 0.0403(10) 0.0542(12) -0.0024(9) -0.0052(8) 0.0022(8)
O2 0.0406(10) 0.0342(9) 0.0393(10) -0.0019(8) 0.0091(8) 0.0013(8)
C3 0.0330(14) 0.0360(14) 0.0404(14) 0.0037(11) 0.0043(11) -0.0040(11)
C4 0.0351(15) 0.0620(19) 0.0433(16) 0.0100(14) 0.0103(13) 0.0108(14)
C5 0.072(2) 0.095(3) 0.050(2) -0.010(2) 0.0162(18) 0.006(2)
C6 0.097(3) 0.151(5) 0.056(2) -0.019(3) 0.018(2) 0.020(3)
C7 0.086(3) 0.185(6) 0.059(3) 0.031(3) 0.033(3) 0.040(4)
C8 0.076(3) 0.134(4) 0.089(3) 0.053(3) 0.039(3) 0.023(3)
C9 0.057(2) 0.081(2) 0.073(2) 0.026(2) 0.0250(18) 0.0079(18)
C10 0.0374(14) 0.0313(13) 0.0376(14) -0.0026(11) 0.0036(11) -0.0009(11)
C11 0.0348(14) 0.0379(14) 0.0399(15) 0.0014(11) 0.0080(12) 0.0055(11)
C12 0.0613(19) 0.0386(15) 0.0487(17) 0.0044(13) 0.0037(15) 0.0046(14)
C13 0.086(2) 0.0522(19) 0.0467(18) 0.0089(15) 0.0004(17) 0.0204(18)
C14 0.064(2) 0.089(3) 0.0439(18) 0.0065(18) -0.0087(16) 0.010(2)
C15 0.061(2) 0.079(2) 0.0499(19) 0.0075(18) -0.0055(16) -0.0234(18)
C16 0.0517(17) 0.0506(17) 0.0411(16) 0.0059(13) -0.0001(13) -0.0104(14)
N17 0.0373(12) 0.0399(12) 0.0341(11) -0.0008(10) 0.0042(9) 0.0067(10)
C18 0.0397(14) 0.0333(13) 0.0348(14) -0.0025(11) 0.0016(11) 0.0024(11)
C19 0.0519(17) 0.0414(15) 0.0350(14) -0.0052(12) 0.0031(12) 0.0167(13)
C20 0.057(2) 0.156(4) 0.0399(18) -0.018(2) -0.0001(16) 0.036(2)
C21 0.092(3) 0.210(6) 0.0334(19) -0.007(3) 0.001(2) 0.062(4)
C22 0.117(4) 0.132(4) 0.047(2) 0.015(2) 0.035(2) 0.060(3)
C23 0.084(3) 0.076(2) 0.060(2) -0.0033(19) 0.032(2) 0.006(2)
C24 0.066(2) 0.0576(19) 0.0406(16) -0.0084(14) 0.0158(15) -0.0022(16)
C25 0.0352(14) 0.0361(13) 0.0348(13) 0.0011(11) 0.0038(11) -0.0019(11)
C26 0.0386(15) 0.0329(13) 0.0461(16) 0.0000(12) 0.0063(12) -0.0047(11)
O27 0.0630(14) 0.0411(11) 0.0614(13) 0.0028(10) 0.0012(11) 0.0070(10)
C28 0.053(2) 0.0354(16) 0.113(3) -0.009(2) 0.009(2) 0.0025(14)
C29 0.083(3) 0.0458(19) 0.087(3) -0.0203(19) 0.034(2) -0.0095(17)
C30 0.102(3) 0.0428(17) 0.0490(19) -0.0055(15) 0.0166(18) -0.0007(17)
O31 0.0295(10) 0.0450(11) 0.0555(12) 0.0049(9) 0.0033(8) -0.0041(8)
S32 0.0722(6) 0.0536(5) 0.0900(7) 0.0114(5) 0.0336(5) -0.0003(4)
O33 0.0629(15) 0.0705(16) 0.0946(18) 0.0043(14) 0.0394(14) -0.0088(12)
C34 0.184(5) 0.083(3) 0.097(3) 0.017(3) 0.081(4) 0.026(3)
C35 0.078(3) 0.140(5) 0.141(4) 0.003(4) 0.036(3) -0.026(3)

loop_
_geom_bond_atom_site_label_1
_geom_bond_atom_site_label_2
_geom_bond_distance
_geom_bond_site_symmetry_2
_geom_bond_publ_flag
P O1 1.4720(18) . ?
P O2 1.5956(18) . ?
P C25 1.826(3) . ?
P C18 1.839(3) . ?
O2 C3 1.460(3) . ?
C3 C4 1.496(4) . ?
C3 C10 1.562(3) . ?
C3 H3 0.9800 . ?
C4 C5 1.377(5) . ?
C4 C9 1.381(4) . ?
C5 C6 1.400(5) . ?
C5 H5 0.9300 . ?
C6 C7 1.350(7) . ?
C6 H6 0.9300 . ?
C7 C8 1.350(7) . ?
C7 H7 0.9300 . ?
C8 C9 1.387(5) . ?
C8 H8 0.9300 . ?
C9 H9 0.9300 . ?
C10 N17 1.473(3) . ?
C10 C11 1.508(3) . ?
C10 H10 0.9800 . ?
C11 C12 1.375(4) . ?
C11 C16 1.385(4) . ?
C12 C13 1.384(4) . ?
C12 H12 0.9300 . ?
C13 C14 1.366(5) . ?
C13 H13 0.9300 . ?
C14 C15 1.364(5) . ?
C14 H14 0.9300 . ?
C15 C16 1.382(4) . ?
C15 H15 0.9300 . ?
C16 H16 0.9300 . ?
N17 C18 1.469(3) . ?
N17 H17 1.0043 . ?
C18 C19 1.511(4) . ?
C18 H18 0.9800 . ?
C19 C20 1.368(4) . ?
C19 C24 1.384(4) . ?
C20 C21 1.381(5) . ?
C20 H20 0.9300 . ?
C21 C22 1.360(6) . ?
C21 H21 0.9300 . ?
C22 C23 1.371(5) . ?
C22 H22 0.9300 . ?
C23 C24 1.378(4) . ?
C23 H23 0.9300 . ?
C24 H24 0.9300 . ?
C25 O31 1.415(3) . ?
C25 C26 1.489(4) . ?
C25 H25 0.9800 . ?
C26 C30 1.326(4) . ?
C26 O27 1.355(3) . ?
O27 C28 1.385(4) . ?
C28 C29 1.303(5) . ?
C28 H28 0.9300 . ?
C29 C30 1.417(5) . ?
C29 H29 0.9300 . ?
C30 H30 0.9300 . ?
O31 H31 0.8200 . ?
S32 O33 1.504(2) . ?
S32 C34 1.751(4) . ?
S32 C35 1.758(5) . ?
C34 H341 0.9600 . ?
C34 H342 0.9600 . ?
C34 H343 0.9600 . ?
C35 H351 0.9600 . ?
C35 H352 0.9600 . ?
C35 H353 0.9600 . ?
